data_7209701
loop_
_publ_author_name
'Ding, Bin'
'Yang, Pan'
'Liu, Yuan Yuan'
'Wang, Ying'
'Du, Gui Xiang'

_publ_section_title
;
 Hydrothermal syntheses and characterization of a series of luminescent
 Cd(ii) frameworks with pyridine-based and benzene-based bis-triazole
 ligands
;
_journal_issue 13
_journal_name_full CrystEngComm
_journal_page_first 2490
_journal_paper_doi 10.1039/c3ce26998a
_journal_volume 15
_journal_year 2013
_chemical_formula_sum 'C42 H32 Cd2 F12 N24 O13 Si2'
_chemical_formula_weight 1589.92
_chemical_name_systematic
;
?
;
_space_group_IT_number 2
_symmetry_cell_setting triclinic
_symmetry_space_group_name_Hall '-P 1'
_symmetry_space_group_name_H-M 'P -1'
_atom_sites_solution_hydrogens geom
_atom_sites_solution_primary direct
_atom_sites_solution_secondary difmap
_audit_creation_method SHELXL-97
_cell_angle_alpha 101.810(3)
_cell_angle_beta 97.598(2)
_cell_angle_gamma 91.796(3)
_cell_formula_units_Z 1
_cell_length_a 7.4903(12)
_cell_length_b 12.354(2)
_cell_length_c 16.282(3)
_cell_measurement_temperature 173(2)
_cell_volume 1459.2(4)
_computing_structure_refinement 'SHELXL-97 (Sheldrick, 1997)'
_computing_structure_solution 'SHELXS-97 (Sheldrick, 1990)'
_diffrn_ambient_temperature 173(2)
_diffrn_measured_fraction_theta_full 0.982
_diffrn_measured_fraction_theta_max 0.982
_diffrn_radiation_monochromator graphite
_diffrn_radiation_source 'fine-focus sealed tube'
_diffrn_radiation_type MoK\a
_diffrn_radiation_wavelength 0.71073
_diffrn_reflns_av_R_equivalents 0.0312
_diffrn_reflns_av_sigmaI/netI 0.0591
_diffrn_reflns_limit_h_max 8
_diffrn_reflns_limit_h_min -8
_diffrn_reflns_limit_k_max 14
_diffrn_reflns_limit_k_min -7
_diffrn_reflns_limit_l_max 19
_diffrn_reflns_limit_l_min -19
_diffrn_reflns_number 7350
_diffrn_reflns_theta_full 25.01
_diffrn_reflns_theta_max 25.01
_diffrn_reflns_theta_min 1.29
_exptl_absorpt_coefficient_mu 0.890
_exptl_absorpt_correction_T_max 0.7790
_exptl_absorpt_correction_T_min 0.7207
_exptl_absorpt_correction_type multi-scan
_exptl_absorpt_process_details 'SADABS (Bruker, 2000)'
_exptl_crystal_density_diffrn 1.809
_exptl_crystal_density_method 'not measured'
_exptl_crystal_F_000 788
_exptl_crystal_size_max 0.2
_exptl_crystal_size_mid 0.15
_exptl_crystal_size_min 0.1
_refine_diff_density_max 2.381
_refine_diff_density_min -1.650
_refine_diff_density_rms 0.165
_refine_ls_extinction_method none
_refine_ls_goodness_of_fit_ref 1.033
_refine_ls_hydrogen_treatment mixed
_refine_ls_matrix_type full
_refine_ls_number_parameters 520
_refine_ls_number_reflns 5039
_refine_ls_number_restraints 52
_refine_ls_restrained_S_all 1.483
_refine_ls_R_factor_all 0.0805
_refine_ls_R_factor_gt 0.0714
_refine_ls_shift/su_max 0.078
_refine_ls_shift/su_mean 0.003
_refine_ls_structure_factor_coef Fsqd
_refine_ls_weighting_details 'calc w=1/[\s^2^(Fo^2^)+(0.1180P)^2^+8.4243P] where P=(Fo^2^+2Fc^2^)/3'
_refine_ls_weighting_scheme calc
_refine_ls_wR_factor_gt 0.1852
_refine_ls_wR_factor_ref 0.1961
_reflns_number_gt 4340
_reflns_number_total 5133
_reflns_threshold_expression >2sigma(I)
_cod_data_source_file c3ce26998a.txt
_cod_data_source_block n120620d
_cod_original_formula_sum 'C42 H32 Cd2 F12 N24 O13 Si2 '
_cod_database_code 7209701

loop_
_symmetry_equiv_pos_as_xyz
'x, y, z'
'-x, -y, -z'

loop_
_atom_site_label
_atom_site_type_symbol
_atom_site_fract_x
_atom_site_fract_y
_atom_site_fract_z
_atom_site_U_iso_or_equiv
_atom_site_adp_type
_atom_site_occupancy
_atom_site_symmetry_multiplicity
_atom_site_calc_flag
_atom_site_refinement_flags
_atom_site_disorder_assembly
_atom_site_disorder_group
Cd1 Cd 0.70043(9) 0.45208(6) 0.34704(4) 0.0284(3) Uani 1 1 d D . .
Si1 Si 0.1703(13) 0.7041(6) 0.1912(5) 0.049(2) Uani 0.50 1 d PD A 1
F1 F 0.3060(16) 0.6804(10) 0.2722(6) 0.058(4) Uani 0.50 1 d PD A 1
F2 F 0.3227(16) 0.7163(11) 0.1484(8) 0.081(6) Uani 0.50 1 d PD A 1
F3 F 0.0541(17) 0.7302(14) 0.1041(8) 0.133(17) Uani 0.50 1 d PD A 1
F4 F 0.0187(16) 0.6919(13) 0.2266(10) 0.19(2) Uani 0.50 1 d PD A 1
F5 F 0.1874(18) 0.8376(7) 0.2351(7) 0.054(4) Uani 0.50 1 d PD A 1
F6 F 0.150(2) 0.5698(8) 0.1486(8) 0.077(6) Uani 0.50 1 d PD A 1
Si1' Si -0.0086(7) 0.7223(4) 0.1773(3) 0.0161(10) Uani 0.50 1 d PD B 2
F1' F 0.1921(11) 0.7218(9) 0.2257(7) 0.022(3) Uani 0.50 1 d PDU B 2
F2' F -0.2188(11) 0.7216(8) 0.1302(6) 0.031(2) Uani 0.50 1 d PD B 2
F3' F 0.061(2) 0.7419(10) 0.0943(6) 0.059(7) Uani 0.50 1 d PD B 2
F4' F -0.0838(13) 0.7000(8) 0.2602(5) 0.023(2) Uani 0.50 1 d PDU B 2
F5' F -0.0087(14) 0.8551(6) 0.2126(5) 0.030(2) Uani 0.50 1 d PD B 2
F6' F -0.0129(13) 0.5887(6) 0.1414(6) 0.025(2) Uani 0.50 1 d PD B 2
O7 O 0.332(2) 0.4942(12) 0.1745(9) 0.039(4) Uani 0.50 1 d P C 2
O3 O 0.3990(10) 0.4640(6) 0.3455(4) 0.0312(15) Uani 1 1 d . E .
N7 N 0.6267(13) 0.7865(6) 0.4849(5) 0.032(2) Uani 1 1 d . E .
N3 N 0.6384(10) 0.2770(6) 0.2573(4) 0.0209(15) Uani 1 1 d . E .
N2 N 0.5794(10) 0.1827(6) 0.2830(5) 0.0234(16) Uani 1 1 d . . .
C2 C 0.6852(12) 0.2461(7) 0.1818(5) 0.0194(17) Uani 1 1 d . . .
H2 H 0.7288 0.2946 0.1496 0.023 Uiso 1 1 calc R E .
N9 N 0.7140(12) 0.6305(7) 0.5159(5) 0.0332(19) Uani 1 1 d . . .
N11 N 0.7913(13) 0.3598(8) 0.4535(6) 0.045(3) Uani 1 1 d . E .
C3 C 0.7023(11) 0.0687(8) 0.0780(5) 0.0205(18) Uani 1 1 d . . .
N4 N 0.8297(11) -0.1222(7) -0.1471(5) 0.0280(18) Uani 1 1 d . . .
N8 N 0.7244(13) 0.6267(7) 0.4312(5) 0.036(2) Uani 1 1 d . E .
N1 N 0.6620(10) 0.1349(6) 0.1566(4) 0.0212(16) Uani 1 1 d . E .
N10 N 0.8830(12) 0.2137(8) 0.5015(5) 0.040(2) Uani 1 1 d . E .
C1 C 0.5964(12) 0.0992(8) 0.2211(5) 0.0214(18) Uani 1 1 d . E .
H1 H 0.5668 0.0239 0.2212 0.026 Uiso 1 1 calc R . .
O6 O 0.4166(19) 0.3608(10) 0.0399(9) 0.088(4) Uani 1 1 d . . .
C6 C 0.7848(12) -0.0561(8) -0.0684(5) 0.0224(19) Uani 1 1 d . E .
C7 C 0.7339(12) 0.0500(8) -0.0677(5) 0.0243(19) Uani 1 1 d . . .
H7 H 0.7280 0.0793 -0.1175 0.029 Uiso 1 1 calc R E .
C8 C 0.6911(12) 0.1137(7) 0.0072(5) 0.0216(18) Uani 1 1 d . E .
H8 H 0.6548 0.1871 0.0093 0.026 Uiso 1 1 calc R . .
N6 N 0.9213(13) -0.1693(9) -0.2709(5) 0.042(2) Uani 1 1 d . . .
C10 C 0.8912(13) -0.0860(10) -0.2114(6) 0.033(2) Uani 1 1 d . . .
H10 H 0.9102 -0.0102 -0.2133 0.039 Uiso 1 1 calc R . .
C5 C 0.7978(12) -0.1011(8) 0.0018(6) 0.026(2) Uani 1 1 d . . .
H5 H 0.8348 -0.1744 -0.0006 0.031 Uiso 1 1 calc R E .
N5 N 0.8738(15) -0.2648(9) -0.2441(6) 0.048(3) Uani 1 1 d . . .
C14 C 0.5804(18) 0.9651(8) 0.5714(6) 0.039(3) Uani 1 1 d . . .
H14 H 0.6359 0.9412 0.6200 0.047 Uiso 1 1 calc R . .
C13 C 0.5624(16) 0.8953(7) 0.4917(6) 0.033(2) Uani 1 1 d . . .
C11 C 0.6722(17) 0.7186(8) 0.4143(6) 0.038(3) Uani 1 1 d . . .
H11 H 0.6661 0.7370 0.3601 0.045 Uiso 1 1 calc R E .
C12 C 0.6555(14) 0.7268(8) 0.5449(6) 0.031(2) Uani 1 1 d . E .
H12 H 0.6355 0.7519 0.6019 0.037 Uiso 1 1 calc R . .
C4 C 0.7562(12) -0.0379(8) 0.0769(5) 0.0238(19) Uani 1 1 d . E .
H4 H 0.7645 -0.0673 0.1267 0.029 Uiso 1 1 calc R . .
C9 C 0.8183(16) -0.2334(9) -0.1699(6) 0.038(3) Uani 1 1 d . . .
H9 H 0.7765 -0.2820 -0.1373 0.045 Uiso 1 1 calc R . .
C17 C 0.8119(14) 0.2856(9) 0.5642(7) 0.041(3) Uani 1 1 d . E .
H17 H 0.8058 0.2740 0.6197 0.050 Uiso 1 1 calc R . .
C20 C 1.0109(13) 0.0774(9) 0.5765(7) 0.040(3) Uani 1 1 d . . .
H20 H 1.0180 0.1297 0.6286 0.048 Uiso 1 1 calc R . .
N12 N 0.7548(12) 0.3710(8) 0.5363(6) 0.043(3) Uani 1 1 d . . .
C18 C 0.9430(13) 0.1059(9) 0.5011(6) 0.035(2) Uani 1 1 d . . .
C19 C 0.9306(14) 0.0299(9) 0.4248(7) 0.038(3) Uani 1 1 d . . .
H19 H 0.8826 0.0503 0.3735 0.046 Uiso 1 1 calc R . .
C15 C 0.4839(18) 0.9295(8) 0.4210(6) 0.039(3) Uani 1 1 d . . .
H15 H 0.4736 0.8812 0.3669 0.047 Uiso 1 1 calc R . .
C16 C 0.8688(15) 0.2648(10) 0.4354(7) 0.043(3) Uani 1 1 d . . .
H16 H 0.9091 0.2363 0.3828 0.052 Uiso 1 1 calc R E .
O4 O 0.789(5) 0.3867(12) 0.0443(11) 0.031(7) Uani 0.54(7) 1 d P D 1
O4' O 0.907(10) 0.382(2) 0.0571(16) 0.066(15) Uani 0.46(7) 1 d P D 2
O5 O 0.524(2) 0.8371(9) 0.2208(7) 0.080(4) Uani 1 1 d D . .
C21 C 0.707(3) 0.817(2) 0.2345(16) 0.129(10) Uani 1 1 d D . .
O1 O 1.0074(16) 0.4401(10) 0.3425(8) 0.024(4) Uani 0.53(2) 1 d P E 1
O1' O 0.950(2) 0.4739(11) 0.2835(11) 0.034(6) Uani 0.47(2) 1 d P E 2
O2 O 0.696(2) 0.5076(10) 0.2274(7) 0.031(2) Uani 0.537(13) 1 d PD E 3
O2' O 0.575(2) 0.5327(12) 0.2259(9) 0.031(2) Uani 0.463(13) 1 d PD E 4

loop_
_atom_site_aniso_label
_atom_site_aniso_U_11
_atom_site_aniso_U_22
_atom_site_aniso_U_33
_atom_site_aniso_U_23
_atom_site_aniso_U_13
_atom_site_aniso_U_12
Cd1 0.0274(5) 0.0277(4) 0.0247(4) -0.0126(3) 0.0130(3) -0.0031(3)
Si1 0.089(7) 0.039(4) 0.020(4) 0.000(3) 0.018(4) 0.006(4)
F1 0.072(11) 0.057(9) 0.052(8) 0.011(7) 0.033(8) 0.013(8)
F2 0.104(15) 0.065(11) 0.069(11) -0.005(9) 0.019(11) 0.033(10)
F3 0.19(4) 0.051(16) 0.12(3) 0.006(18) -0.09(3) -0.014(18)
F4 0.13(3) 0.056(14) 0.32(6) -0.01(2) -0.16(3) 0.019(17)
F5 0.075(10) 0.044(8) 0.040(7) 0.002(6) 0.008(7) 0.006(7)
F6 0.15(2) 0.049(9) 0.036(8) 0.005(7) 0.021(10) -0.005(11)
Si1' 0.023(3) 0.019(2) 0.007(2) 0.0045(18) 0.0033(18) 0.0044(19)
F1' 0.027(5) 0.024(5) 0.021(6) 0.007(5) 0.020(5) 0.013(4)
F2' 0.027(6) 0.038(6) 0.022(5) -0.006(5) 0.001(4) 0.012(5)
F3' 0.092(18) 0.046(12) 0.027(9) -0.014(8) -0.017(10) 0.052(12)
F4' 0.041(6) 0.013(4) 0.011(4) 0.009(3) -0.016(4) -0.011(4)
F5' 0.048(7) 0.023(5) 0.020(5) 0.006(4) 0.006(5) 0.012(5)
F6' 0.029(6) 0.020(5) 0.024(5) 0.001(4) 0.006(4) 0.002(4)
O7 0.041(9) 0.040(8) 0.040(8) 0.012(7) 0.008(7) 0.021(7)
O3 0.031(4) 0.026(3) 0.032(4) -0.005(3) 0.002(3) 0.008(3)
N7 0.055(6) 0.016(4) 0.024(4) -0.004(3) 0.020(4) -0.009(4)
N3 0.023(4) 0.024(4) 0.014(3) -0.002(3) 0.003(3) 0.007(3)
N2 0.023(4) 0.026(4) 0.018(4) -0.001(3) 0.003(3) 0.003(3)
C2 0.022(5) 0.017(4) 0.017(4) -0.002(3) 0.003(3) 0.004(3)
N9 0.040(5) 0.028(4) 0.028(4) -0.005(3) 0.011(4) 0.000(4)
N11 0.040(5) 0.047(5) 0.030(5) -0.025(4) -0.011(4) 0.029(4)
C3 0.016(4) 0.030(5) 0.012(4) -0.006(3) 0.001(3) 0.007(3)
N4 0.024(4) 0.039(5) 0.016(4) -0.008(3) 0.001(3) 0.014(3)
N8 0.051(6) 0.024(4) 0.028(4) -0.015(4) 0.022(4) -0.012(4)
N1 0.019(4) 0.026(4) 0.015(3) -0.004(3) 0.002(3) 0.006(3)
N10 0.028(5) 0.047(5) 0.029(5) -0.021(4) -0.011(4) 0.025(4)
C1 0.021(4) 0.028(5) 0.014(4) -0.002(3) 0.006(3) 0.006(4)
O6 0.101(10) 0.067(7) 0.097(9) 0.017(7) 0.021(8) 0.013(7)
C6 0.017(4) 0.033(5) 0.012(4) -0.007(4) 0.002(3) 0.008(4)
C7 0.024(5) 0.031(5) 0.014(4) -0.003(4) 0.000(3) 0.004(4)
C8 0.019(4) 0.024(4) 0.019(4) -0.001(3) 0.001(3) 0.003(3)
N6 0.038(5) 0.062(6) 0.022(4) -0.002(4) 0.004(4) 0.029(5)
C10 0.025(5) 0.054(6) 0.016(4) -0.005(4) 0.005(4) 0.014(5)
C5 0.021(5) 0.029(5) 0.023(5) -0.003(4) 0.001(4) 0.011(4)
N5 0.059(7) 0.060(6) 0.022(4) -0.003(4) 0.003(4) 0.038(5)
C14 0.075(8) 0.020(5) 0.022(5) 0.001(4) 0.017(5) -0.009(5)
C13 0.060(7) 0.014(4) 0.025(5) -0.005(4) 0.022(5) -0.009(4)
C11 0.070(8) 0.017(5) 0.025(5) -0.010(4) 0.028(5) -0.013(5)
C12 0.039(6) 0.028(5) 0.023(5) -0.005(4) 0.014(4) -0.004(4)
C4 0.025(5) 0.029(5) 0.016(4) 0.001(4) 0.002(3) 0.008(4)
C9 0.045(6) 0.043(6) 0.022(5) -0.005(4) 0.002(4) 0.027(5)
C17 0.028(5) 0.048(6) 0.033(6) -0.024(5) -0.006(4) 0.022(5)
C20 0.023(5) 0.049(6) 0.032(5) -0.026(5) -0.007(4) 0.020(5)
N12 0.030(5) 0.050(6) 0.034(5) -0.023(4) -0.010(4) 0.025(4)
C18 0.020(5) 0.042(6) 0.032(5) -0.012(5) -0.005(4) 0.020(4)
C19 0.025(5) 0.047(6) 0.029(5) -0.015(5) -0.011(4) 0.018(5)
C15 0.080(9) 0.017(4) 0.021(5) -0.003(4) 0.022(5) -0.007(5)
C16 0.036(6) 0.051(7) 0.028(5) -0.015(5) -0.015(4) 0.026(5)
O4 0.035(17) 0.024(7) 0.028(8) -0.004(5) 0.003(8) -0.010(6)
O4' 0.09(4) 0.066(15) 0.040(12) 0.009(11) 0.007(15) -0.033(17)
O5 0.130(11) 0.059(6) 0.052(6) 0.003(5) 0.027(7) -0.006(7)
C21 0.20(3) 0.102(17) 0.089(16) 0.049(14) 0.009(18) -0.02(2)
O1 0.019(7) 0.030(7) 0.021(7) 0.000(5) 0.006(5) 0.005(5)
O1' 0.044(10) 0.015(7) 0.044(11) -0.003(7) 0.028(8) 0.003(6)
O2 0.044(7) 0.031(5) 0.023(4) 0.010(4) 0.018(5) 0.005(5)
O2' 0.044(7) 0.031(5) 0.023(4) 0.010(4) 0.018(5) 0.005(5)

loop_
_atom_type_symbol
_atom_type_description
_atom_type_scat_dispersion_real
_atom_type_scat_dispersion_imag
_atom_type_scat_source
C C 0.0033 0.0016 'International Tables Vol C Tables 4.2.6.8 and 6.1.1.4'
H H 0.0000 0.0000 'International Tables Vol C Tables 4.2.6.8 and 6.1.1.4'
N N 0.0061 0.0033 'International Tables Vol C Tables 4.2.6.8 and 6.1.1.4'
O O 0.0106 0.0060 'International Tables Vol C Tables 4.2.6.8 and 6.1.1.4'
F F 0.0171 0.0103 'International Tables Vol C Tables 4.2.6.8 and 6.1.1.4'
Si Si 0.0817 0.0704 'International Tables Vol C Tables 4.2.6.8 and 6.1.1.4'
Cd Cd -0.8075 1.2024 'International Tables Vol C Tables 4.2.6.8 and 6.1.1.4'

loop_
_geom_angle_atom_site_label_1
_geom_angle_atom_site_label_2
_geom_angle_atom_site_label_3
_geom_angle
_geom_angle_site_symmetry_1
_geom_angle_site_symmetry_3
O2 Cd1 O3 92.7(4) . .
O2 Cd1 O1' 55.7(6) . .
O3 Cd1 O1' 148.5(5) . .
O2 Cd1 N8 95.5(4) . .
O3 Cd1 N8 85.5(3) . .
O1' Cd1 N8 96.1(4) . .
O2 Cd1 N11 159.0(4) . .
O3 Cd1 N11 105.2(3) . .
O1' Cd1 N11 105.8(5) . .
N8 Cd1 N11 96.6(3) . .
O2 Cd1 O1 84.9(5) . .
O3 Cd1 O1 177.5(3) . .
O1' Cd1 O1 29.2(5) . .
N8 Cd1 O1 95.4(4) . .
N11 Cd1 O1 77.0(4) . .
O2 Cd1 N3 83.3(4) . .
O3 Cd1 N3 87.7(2) . .
O1' Cd1 N3 88.8(4) . .
N8 Cd1 N3 173.0(3) . .
N11 Cd1 N3 86.7(3) . .
O1 Cd1 N3 91.3(3) . .
O2 Cd1 O2' 22.8(4) . .
O3 Cd1 O2' 70.6(4) . .
O1' Cd1 O2' 78.0(6) . .
N8 Cd1 O2' 88.6(4) . .
N11 Cd1 O2' 173.1(4) . .
O1 Cd1 O2' 107.2(5) . .
N3 Cd1 O2' 87.6(4) . .
F4 Si1 F2 176.1(9) . .
F4 Si1 F1 94.1(7) . .
F2 Si1 F1 89.7(7) . .
F4 Si1 F5 89.9(7) . .
F2 Si1 F5 91.1(7) . .
F1 Si1 F5 89.6(6) . .
F4 Si1 F6 88.9(7) . .
F2 Si1 F6 90.1(7) . .
F1 Si1 F6 90.1(6) . .
F5 Si1 F6 178.8(8) . .
F4 Si1 F3 92.5(8) . .
F2 Si1 F3 83.7(6) . .
F1 Si1 F3 173.4(8) . .
F5 Si1 F3 90.3(7) . .
F6 Si1 F3 90.2(7) . .
F3' Si1' F4' 178.4(7) . .
F3' Si1' F1' 92.7(6) . .
F4' Si1' F1' 88.5(5) . .
F3' Si1' F5' 90.5(5) . .
F4' Si1' F5' 90.6(5) . .
F1' Si1' F5' 90.3(5) . .
F3' Si1' F6' 89.8(5) . .
F4' Si1' F6' 89.1(5) . .
F1' Si1' F6' 90.8(5) . .
F5' Si1' F6' 178.9(6) . .
F3' Si1' F2' 89.4(7) . .
F4' Si1' F2' 89.5(5) . .
F1' Si1' F2' 178.0(6) . .
F5' Si1' F2' 89.9(5) . .
F6' Si1' F2' 89.0(5) . .
C12 N7 C11 103.8(8) . .
C12 N7 C13 128.8(8) . .
C11 N7 C13 127.4(9) . .
C2 N3 N2 108.2(7) . .
C2 N3 Cd1 126.2(6) . .
N2 N3 Cd1 124.4(5) . .
C1 N2 N3 105.8(7) . .
N3 C2 N1 109.7(8) . .
C12 N9 N8 105.8(9) . .
C16 N11 N12 106.2(10) . .
C16 N11 Cd1 119.7(7) . .
N12 N11 Cd1 133.0(6) . .
C8 C3 C4 121.7(8) . .
C8 C3 N1 119.4(8) . .
C4 C3 N1 118.9(8) . .
C9 N4 C10 105.8(8) . .
C9 N4 C6 126.3(9) . .
C10 N4 C6 127.9(9) . .
C11 N8 N9 107.8(8) . .
C11 N8 Cd1 130.2(7) . .
N9 N8 Cd1 115.0(6) . .
C2 N1 C1 105.5(7) . .
C2 N1 C3 126.7(8) . .
C1 N1 C3 127.8(8) . .
C16 N10 C17 104.4(9) . .
C16 N10 C18 126.1(8) . .
C17 N10 C18 129.3(10) . .
N2 C1 N1 110.9(8) . .
C5 C6 C7 122.6(8) . .
C5 C6 N4 118.9(8) . .
C7 C6 N4 118.5(8) . .
C6 C7 C8 118.9(8) . .
C3 C8 C7 118.9(8) . .
C10 N6 N5 106.1(9) . .
N6 C10 N4 110.9(10) . .
C6 C5 C4 118.9(8) . .
C9 N5 N6 107.3(9) . .
C15 C14 C13 119.1(11) 2_676 .
C15 C13 C14 120.9(10) . .
C15 C13 N7 120.5(8) . .
C14 C13 N7 118.6(10) . .
N8 C11 N7 110.6(9) . .
N9 C12 N7 112.0(8) . .
C3 C4 C5 119.0(8) . .
N5 C9 N4 109.8(11) . .
N12 C17 N10 110.2(11) . .
C18 C20 C19 119.3(9) . 2_756
C17 N12 N11 108.0(8) . .
C20 C18 C19 120.9(10) . .
C20 C18 N10 120.0(9) . .
C19 C18 N10 119.2(10) . .
C18 C19 C20 119.9(10) . 2_756
C13 C15 C14 120.0(9) . 2_676
N11 C16 N10 111.2(10) . .

loop_
_geom_bond_atom_site_label_1
_geom_bond_atom_site_label_2
_geom_bond_distance
_geom_bond_site_symmetry_2
Cd1 O2 2.191(11) .
Cd1 O3 2.264(7) .
Cd1 O1' 2.287(14) .
Cd1 N8 2.295(8) .
Cd1 N11 2.306(10) .
Cd1 O1 2.319(12) .
Cd1 N3 2.344(7) .
Cd1 O2' 2.478(13) .
Si1 F4 1.358(10) .
Si1 F2 1.433(10) .
Si1 F1 1.638(10) .
Si1 F5 1.652(10) .
Si1 F6 1.656(10) .
Si1 F3 1.659(11) .
Si1' F3' 1.573(10) .
Si1' F4' 1.600(8) .
Si1' F1' 1.603(9) .
Si1' F5' 1.624(8) .
Si1' F6' 1.632(8) .
Si1' F2' 1.656(8) .
N7 C12 1.339(14) .
N7 C11 1.367(12) .
N7 C13 1.430(13) .
N3 C2 1.308(11) .
N3 N2 1.394(11) .
N2 C1 1.309(11) .
C2 N1 1.350(11) .
N9 C12 1.299(13) .
N9 N8 1.382(12) .
N11 C16 1.321(13) .
N11 N12 1.391(14) .
C3 C8 1.373(13) .
C3 C4 1.387(13) .
C3 N1 1.443(10) .
N4 C9 1.345(14) .
N4 C10 1.346(13) .
N4 C6 1.457(10) .
N8 C11 1.283(15) .
N1 C1 1.361(11) .
N10 C16 1.348(16) .
N10 C17 1.386(12) .
N10 C18 1.418(14) .
C6 C5 1.363(13) .
C6 C7 1.375(13) .
C7 C8 1.391(12) .
N6 C10 1.309(13) .
N6 N5 1.390(16) .
C5 C4 1.388(12) .
N5 C9 1.316(14) .
C14 C15 1.389(15) 2_676
C14 C13 1.391(13) .
C13 C15 1.374(16) .
C17 N12 1.293(16) .
C20 C18 1.383(16) .
C20 C19 1.406(15) 2_756
C18 C19 1.386(13) .
C19 C20 1.406(15) 2_756
C15 C14 1.389(15) 2_676
O5 C21 1.398(14) .
